data_4035292
loop_
_publ_author_name
'Pathare, Ramdas S.'
'Ansari, Arshad J.'
'Verma, Sarika'
'Maurya, Anand'
'Maurya, Antim K.'
'Agnihotri, Vijai K.'
'Sharon, Ashoke'
'Pardasani, Ram T.'
'Sawant, Devesh M.'

_publ_section_title
;
 Sequential Pd(0)/Fe(III) Catalyzed Azide-Isocyanide Coupling/Cyclization
 Reaction: One-Pot Synthesis of Aminotetrazoles.
;
_journal_issue 16
_journal_name_full 'The Journal of organic chemistry'
_journal_page_first 9530
_journal_page_last 9537
_journal_paper_doi 10.1021/acs.joc.8b01261
_journal_volume 83
_journal_year 2018
_chemical_formula_moiety 'C11 H14 Cl N5'
_chemical_formula_sum 'C11 H14 Cl N5'
_chemical_formula_weight 251.72
_chemical_melting_point 399
_chemical_name_common tetrazol
_chemical_name_systematic
; 
 N-(tert-butyl)-1-(2-chlorophenyl)-1H-tetrazol-5-amine 
;
_space_group_crystal_system monoclinic
_space_group_IT_number 14
_space_group_name_Hall '-P 2ybc'
_space_group_name_H-M_alt 'P 1 21/c 1'
_atom_sites_solution_hydrogens geom
_atom_sites_solution_primary direct
_atom_sites_solution_secondary difmap
_audit_creation_date 2018-05-07
_audit_creation_method
;
Olex2 1.2-ac3
(compiled 2017.01.05 svn.r3372 for Rigaku Oxford Diffraction, GUI svn.r5289)
;
_cell_angle_alpha 90.00
_cell_angle_beta 106.091(7)
_cell_angle_gamma 90.00
_cell_formula_units_Z 4
_cell_length_a 12.4879(8)
_cell_length_b 9.0357(5)
_cell_length_c 11.6782(8)
_cell_measurement_reflns_used 2709
_cell_measurement_temperature 293(2)
_cell_measurement_theta_max 29.2260
_cell_measurement_theta_min 4.0560
_cell_volume 1266.11(14)
_computing_cell_refinement 'CrysAlisPro 1.171.38.46 (Rigaku OD, 2015)'
_computing_data_collection 'CrysAlisPro 1.171.38.46 (Rigaku OD, 2015)'
_computing_data_reduction 'CrysAlisPro 1.171.38.46 (Rigaku OD, 2015)'
_computing_molecular_graphics 'Olex2 (Dolomanov et al., 2009)'
_computing_publication_material 'Olex2 (Dolomanov et al., 2009)'
_computing_structure_refinement 'ShelXL (Sheldrick, 2015)'
_computing_structure_solution 'ShelXT (Sheldrick, 2015)'
_diffrn_ambient_temperature 293(2)
_diffrn_detector_area_resol_mean 10.4324
_diffrn_measured_fraction_theta_full 0.998
_diffrn_measured_fraction_theta_max 0.860
_diffrn_measurement_details
;
List of Runs (angles in degrees, time in seconds):

  # Type    Start    End  Width  t~exp~   \w     \q     \k     \f   Frames
--------------------------------------------------------------------------
  1  \w     -7.00  82.00   1.00    7.70    --   10.22  38.00 150.00   89
  2  \w    -20.00  72.00   1.00    7.70    --   10.22  19.00  90.00   92
;
_diffrn_measurement_device_type 'Xcalibur, Atlas'
_diffrn_measurement_method '\w scans'
_diffrn_radiation_monochromator graphite
_diffrn_radiation_source 'fine-focus sealed tube'
_diffrn_radiation_type MoK\a
_diffrn_radiation_wavelength 0.71073
_diffrn_reflns_av_R_equivalents 0.0116
_diffrn_reflns_av_sigmaI/netI 0.0172
_diffrn_reflns_limit_h_max 17
_diffrn_reflns_limit_h_min -12
_diffrn_reflns_limit_k_max 12
_diffrn_reflns_limit_k_min -9
_diffrn_reflns_limit_l_max 13
_diffrn_reflns_limit_l_min -16
_diffrn_reflns_number 6635
_diffrn_reflns_theta_full 29.32
_diffrn_reflns_theta_max 29.32
_diffrn_reflns_theta_min 3.40
_exptl_absorpt_coefficient_mu 0.288
_exptl_absorpt_correction_T_max 1.00000
_exptl_absorpt_correction_T_min 0.89024
_exptl_absorpt_correction_type multi-scan
_exptl_absorpt_process_details
;
CrysAlisPro 1.171.38.46 (Rigaku Oxford Diffraction, 2015)
Empirical absorption correction using spherical harmonics,
 implemented in SCALE3 ABSPACK scaling algorithm.
;
_exptl_crystal_colour yellow
_exptl_crystal_density_diffrn 1.321
_exptl_crystal_density_method 'not measured'
_exptl_crystal_description block
_exptl_crystal_F_000 528
_exptl_crystal_size_max 0.35
_exptl_crystal_size_mid 0.25
_exptl_crystal_size_min 0.20
_refine_diff_density_max 0.179
_refine_diff_density_min -0.339
_refine_diff_density_rms 0.039
_refine_ls_extinction_method none
_refine_ls_goodness_of_fit_ref 1.044
_refine_ls_hydrogen_treatment mixed
_refine_ls_matrix_type full
_refine_ls_number_parameters 161
_refine_ls_number_reflns 2988
_refine_ls_number_restraints 0
_refine_ls_restrained_S_all 1.044
_refine_ls_R_factor_all 0.0524
_refine_ls_R_factor_gt 0.0414
_refine_ls_shift/su_max 0.000
_refine_ls_shift/su_mean 0.000
_refine_ls_structure_factor_coef Fsqd
_refine_ls_weighting_details 'calc w=1/[\s^2^(Fo^2^)+(0.0464P)^2^+0.3583P] where P=(Fo^2^+2Fc^2^)/3'
_refine_ls_weighting_scheme calc
_refine_ls_wR_factor_gt 0.1027
_refine_ls_wR_factor_ref 0.1103
_reflns_number_gt 2422
_reflns_number_total 2988
_reflns_threshold_expression >2sigma(I)
_cod_data_source_file jo8b01261_si_003.cif
_cod_data_source_block dvas5
_cod_database_code 4035292
_shelx_shelxl_version_number 2014/7

loop_
_symmetry_equiv_pos_as_xyz
'x, y, z'
'-x, y+1/2, -z+1/2'
'-x, -y, -z'
'x, -y-1/2, z-1/2'

loop_
_atom_site_label
_atom_site_type_symbol
_atom_site_fract_x
_atom_site_fract_y
_atom_site_fract_z
_atom_site_U_iso_or_equiv
_atom_site_adp_type
_atom_site_occupancy
_atom_site_symmetry_multiplicity
_atom_site_calc_flag
_atom_site_refinement_flags
Cl1 Cl 0.98666(4) 0.20648(6) 1.02587(4) 0.06774(18) Uani 1 1 d .
C7 C 0.69832(12) 0.17737(16) 0.90285(12) 0.0381(3) Uani 1 1 d .
C6 C 0.83553(12) 0.36374(15) 0.86073(13) 0.0384(3) Uani 1 1 d .
C8 C 0.63529(12) -0.06284(16) 0.80038(13) 0.0414(3) Uani 1 1 d .
C1 C 0.94769(12) 0.32949(16) 0.90873(13) 0.0410(3) Uani 1 1 d .
C5 C 0.80411(14) 0.45853(19) 0.76460(15) 0.0520(4) Uani 1 1 d .
H5 H 0.7292 0.4808 0.7312 0.062 Uiso 1 1 calc R
C2 C 1.02761(13) 0.39445(18) 0.86355(15) 0.0493(4) Uani 1 1 d .
H2 H 1.1027 0.3735 0.8969 0.059 Uiso 1 1 calc R
C3 C 0.99500(15) 0.49032(19) 0.76876(16) 0.0559(4) Uani 1 1 d .
H3 H 1.0485 0.5353 0.7387 0.067 Uiso 1 1 calc R
C4 C 0.88419(16) 0.5203(2) 0.71802(17) 0.0611(5) Uani 1 1 d .
H4 H 0.8630 0.5824 0.6521 0.073 Uiso 1 1 calc R
C10 C 0.67607(19) -0.1563(2) 0.91222(18) 0.0701(5) Uani 1 1 d .
H10A H 0.7550 -0.1716 0.9287 0.105 Uiso 1 1 calc R
H10B H 0.6386 -0.2502 0.9004 0.105 Uiso 1 1 calc R
H10C H 0.6604 -0.1061 0.9782 0.105 Uiso 1 1 calc R
C11 C 0.6618(2) -0.1414(2) 0.6966(2) 0.0769(7) Uani 1 1 d .
H11A H 0.6385 -0.0809 0.6265 0.115 Uiso 1 1 calc R
H11B H 0.6231 -0.2343 0.6827 0.115 Uiso 1 1 calc R
H11C H 0.7406 -0.1585 0.7151 0.115 Uiso 1 1 calc R
C9 C 0.51088(15) -0.0362(2) 0.7743(2) 0.0784(6) Uani 1 1 d .
H9A H 0.4960 0.0176 0.8390 0.118 Uiso 1 1 calc R
H9B H 0.4726 -0.1295 0.7651 0.118 Uiso 1 1 calc R
H9C H 0.4853 0.0201 0.7021 0.118 Uiso 1 1 calc R
N1 N 0.75500(10) 0.30722(13) 0.91618(11) 0.0413(3) Uani 1 1 d .
N5 N 0.69805(12) 0.07870(15) 0.81613(12) 0.0469(3) Uani 1 1 d .
N2 N 0.74056(12) 0.37752(16) 1.01463(13) 0.0542(4) Uani 1 1 d .
N3 N 0.67773(14) 0.29250(18) 1.05547(13) 0.0601(4) Uani 1 1 d .
N4 N 0.64837(12) 0.16671(16) 0.98931(12) 0.0500(3) Uani 1 1 d .
H5A H 0.7053(14) 0.1183(19) 0.7539(16) 0.048(5) Uiso 1 1 d .

loop_
_atom_site_aniso_label
_atom_site_aniso_U_11
_atom_site_aniso_U_22
_atom_site_aniso_U_33
_atom_site_aniso_U_23
_atom_site_aniso_U_13
_atom_site_aniso_U_12
Cl1 0.0656(3) 0.0693(3) 0.0648(3) 0.0192(2) 0.0123(2) 0.0125(2)
C7 0.0371(7) 0.0401(7) 0.0380(7) 0.0001(6) 0.0118(6) -0.0030(6)
C6 0.0403(7) 0.0346(7) 0.0419(7) -0.0081(6) 0.0138(6) -0.0072(6)
C8 0.0426(8) 0.0365(7) 0.0462(8) -0.0023(6) 0.0138(6) -0.0086(6)
C1 0.0437(8) 0.0366(7) 0.0420(7) -0.0066(6) 0.0110(6) 0.0002(6)
C5 0.0435(8) 0.0530(9) 0.0560(9) 0.0046(8) 0.0079(7) -0.0032(7)
C2 0.0399(8) 0.0496(9) 0.0602(10) -0.0118(8) 0.0169(7) -0.0047(7)
C3 0.0572(10) 0.0526(9) 0.0651(11) -0.0052(8) 0.0291(9) -0.0161(8)
C4 0.0649(11) 0.0595(10) 0.0589(10) 0.0142(8) 0.0170(9) -0.0075(9)
C10 0.0874(14) 0.0494(10) 0.0670(12) 0.0099(9) 0.0105(11) -0.0065(10)
C11 0.1167(18) 0.0509(10) 0.0801(14) -0.0235(10) 0.0557(13) -0.0285(11)
C9 0.0441(10) 0.0691(12) 0.1094(18) -0.0185(12) 0.0001(11) -0.0060(9)
N1 0.0423(6) 0.0410(6) 0.0436(7) -0.0090(5) 0.0169(5) -0.0062(5)
N5 0.0625(8) 0.0420(7) 0.0431(7) -0.0068(6) 0.0263(6) -0.0168(6)
N2 0.0605(9) 0.0558(8) 0.0524(8) -0.0178(7) 0.0260(7) -0.0090(7)
N3 0.0712(10) 0.0652(9) 0.0527(8) -0.0151(7) 0.0317(7) -0.0096(8)
N4 0.0574(8) 0.0531(8) 0.0459(7) -0.0058(6) 0.0252(6) -0.0087(6)

loop_
_atom_type_symbol
_atom_type_description
_atom_type_scat_dispersion_real
_atom_type_scat_dispersion_imag
_atom_type_scat_source
C C 0.0033 0.0016 'International Tables Vol C Tables 4.2.6.8 and 6.1.1.4'
H H 0.0000 0.0000 'International Tables Vol C Tables 4.2.6.8 and 6.1.1.4'
N N 0.0061 0.0033 'International Tables Vol C Tables 4.2.6.8 and 6.1.1.4'
Cl Cl 0.1484 0.1585 'International Tables Vol C Tables 4.2.6.8 and 6.1.1.4'

loop_
_geom_angle_atom_site_label_1
_geom_angle_atom_site_label_2
_geom_angle_atom_site_label_3
_geom_angle
N4 C7 N5 128.20(14)
N4 C7 N1 108.37(13)
N5 C7 N1 123.41(13)
C5 C6 C1 119.57(14)
C5 C6 N1 120.80(13)
C1 C6 N1 119.53(13)
N5 C8 C9 111.37(14)
N5 C8 C11 106.09(13)
C9 C8 C11 110.58(16)
N5 C8 C10 109.41(13)
C9 C8 C10 109.96(16)
C11 C8 C10 109.33(16)
C2 C1 C6 120.29(14)
C2 C1 Cl1 120.10(12)
C6 C1 Cl1 119.61(11)
C6 C5 C4 119.83(16)
C3 C2 C1 119.38(15)
C4 C3 C2 120.66(15)
C3 C4 C5 120.21(16)
C7 N1 N2 108.17(12)
C7 N1 C6 131.73(12)
N2 N1 C6 119.13(12)
C7 N5 C8 123.65(12)
N3 N2 N1 105.74(13)
N2 N3 N4 112.61(13)
C7 N4 N3 105.10(13)

loop_
_geom_bond_atom_site_label_1
_geom_bond_atom_site_label_2
_geom_bond_distance
Cl1 C1 1.7247(16)
C7 N4 1.3292(19)
C7 N5 1.3485(19)
C7 N1 1.3567(18)
C6 C5 1.380(2)
C6 C1 1.392(2)
C6 N1 1.4327(18)
C8 N5 1.4845(19)
C8 C9 1.517(2)
C8 C11 1.518(2)
C8 C10 1.520(2)
C1 C2 1.382(2)
C5 C4 1.382(2)
C2 C3 1.375(2)
C3 C4 1.373(3)
N1 N2 1.3685(17)
N2 N3 1.281(2)
N3 N4 1.3661(19)
